data_1549406
loop_
_publ_author_name
'Wen, Xin'
'Wang, Yong'
'Zhang, X. Peter'

_publ_section_title
;
 Enantioselective radical process for synthesis of chiral indolines by
 metalloradical alkylation of diverse C(sp<sup>3</sup>)-H bonds.
;
_journal_issue 22
_journal_name_full 'Chemical science'
_journal_page_first 5082
_journal_page_last 5086
_journal_paper_doi 10.1039/c8sc01476k
_journal_volume 9
_journal_year 2018
_chemical_formula_moiety 'C34 H51 N3 O4'
_chemical_formula_sum 'C34 H51 N3 O4'
_chemical_formula_weight 565.77
_space_group_crystal_system monoclinic
_space_group_IT_number 14
_space_group_name_Hall '-P 2ybc'
_space_group_name_H-M_alt 'P 1 21/c 1'
_symmetry_space_group_name_Hall '-P 2ybc'
_symmetry_space_group_name_H-M 'P 1 21/c 1'
_atom_sites_solution_hydrogens geom
_atom_sites_solution_primary dual
_atom_sites_solution_secondary difmap
_audit_creation_method SHELXL-2014/7
_audit_update_record
;
2018-03-30 deposited with the CCDC.
2018-05-14 downloaded from the CCDC.
;
_cell_angle_alpha 90
_cell_angle_beta 93.9460(10)
_cell_angle_gamma 90
_cell_formula_units_Z 4
_cell_length_a 14.4518(5)
_cell_length_b 15.8358(5)
_cell_length_c 14.1208(4)
_cell_measurement_reflns_used 9986
_cell_measurement_temperature 100(2)
_cell_measurement_theta_max 66.61
_cell_measurement_theta_min 4.15
_cell_volume 3223.97(18)
_computing_cell_refinement 'SAINT (Bruker, 2014)'
_computing_data_collection 'APEX2 (Bruker, 2014)'
_computing_data_reduction 'SAINT (Bruker, 2014)'
_computing_molecular_graphics 'Bruker SHELXTL'
_computing_publication_material 'Bruker SHELXTL'
_computing_structure_refinement 'SHELXL-2014 (Sheldrick, 2014)'
_computing_structure_solution 'SHELXL-2014 (Sheldrick, 2014)'
_diffrn_ambient_temperature 100(2)
_diffrn_measured_fraction_theta_full 0.998
_diffrn_measured_fraction_theta_max 0.998
_diffrn_measurement_device_type 'Bruker Kappa DUO CCD diffractometer'
_diffrn_measurement_method '\f and \w scans'
_diffrn_radiation_monochromator mirrors
_diffrn_radiation_type CuK\a
_diffrn_radiation_wavelength 1.54178
_diffrn_reflns_av_R_equivalents 0.0291
_diffrn_reflns_av_unetI/netI 0.0150
_diffrn_reflns_Laue_measured_fraction_full 0.998
_diffrn_reflns_Laue_measured_fraction_max 0.998
_diffrn_reflns_limit_h_max 17
_diffrn_reflns_limit_h_min -17
_diffrn_reflns_limit_k_max 18
_diffrn_reflns_limit_k_min -18
_diffrn_reflns_limit_l_max 16
_diffrn_reflns_limit_l_min -15
_diffrn_reflns_number 43406
_diffrn_reflns_point_group_measured_fraction_full 0.998
_diffrn_reflns_point_group_measured_fraction_max 0.998
_diffrn_reflns_theta_full 66.691
_diffrn_reflns_theta_max 66.691
_diffrn_reflns_theta_min 3.065
_diffrn_source 'microfocus sealed tube'
_diffrn_source_type 'Incoatec I\uS'
_exptl_absorpt_coefficient_mu 0.599
_exptl_absorpt_correction_T_max 0.7528
_exptl_absorpt_correction_T_min 0.6539
_exptl_absorpt_correction_type multi-scan
_exptl_absorpt_process_details
;
Sheldrick, G.M. (2013). SADABS. Bruker AXS Inc. Madison, WI USA.
;
_exptl_crystal_colour colorless
_exptl_crystal_density_diffrn 1.166
_exptl_crystal_density_meas ?
_exptl_crystal_density_method none
_exptl_crystal_description block
_exptl_crystal_F_000 1232
_exptl_crystal_size_max 0.550
_exptl_crystal_size_mid 0.380
_exptl_crystal_size_min 0.170
_refine_diff_density_max 0.273
_refine_diff_density_min -0.179
_refine_diff_density_rms 0.033
_refine_ls_extinction_method none
_refine_ls_goodness_of_fit_ref 1.047
_refine_ls_hydrogen_treatment constr
_refine_ls_matrix_type full
_refine_ls_number_parameters 379
_refine_ls_number_reflns 5693
_refine_ls_number_restraints 0
_refine_ls_restrained_S_all 1.047
_refine_ls_R_factor_all 0.0343
_refine_ls_R_factor_gt 0.0334
_refine_ls_shift/su_max 0.001
_refine_ls_shift/su_mean 0.000
_refine_ls_structure_factor_coef Fsqd
_refine_ls_weighting_details 'w=1/[\s^2^(Fo^2^)+(0.0392P)^2^+1.2405P] where P=(Fo^2^+2Fc^2^)/3'
_refine_ls_weighting_scheme calc
_refine_ls_wR_factor_gt 0.0835
_refine_ls_wR_factor_ref 0.0843
_reflns_Friedel_coverage 0.000
_reflns_number_gt 5504
_reflns_number_total 5693
_reflns_threshold_expression 'I > 2\s(I)'
_cod_data_source_file c8sc01476k2.cif
_cod_data_source_block C34H51N3O4
_cod_depositor_comments
;
The following automatic conversions were performed:

'_exptl_crystal_density_meas' value 'not measured' was changed to '?'
- the value is perceived as not measured.

Automatic conversion script
Id: cif_fix_values 4973 2017-02-22 13:04:09Z antanas 

 Adding full bibliography for 1549405--1549408.cif.
;
_cod_database_code 1549406
_shelx_shelxl_version_number 2014/7
_shelx_space_group_comment
;
The symmetry employed for this shelxl refinement is uniquely defined
by the following loop, which should always be used as a source of
symmetry information in preference to the above space-group names.
They are only intended as comments.
;
_shelx_estimated_absorpt_t_min 0.734
_shelx_estimated_absorpt_t_max 0.905

loop_
_space_group_symop_operation_xyz
'x, y, z'
'-x, y+1/2, -z+1/2'
'-x, -y, -z'
'x, -y-1/2, z-1/2'

loop_
_atom_site_label
_atom_site_type_symbol
_atom_site_fract_x
_atom_site_fract_y
_atom_site_fract_z
_atom_site_U_iso_or_equiv
_atom_site_adp_type
_atom_site_occupancy
_atom_site_site_symmetry_order
_atom_site_calc_flag
_atom_site_refinement_flags_posn
_atom_site_refinement_flags_adp
O1 O 0.44524(5) 0.39460(5) 0.43399(5) 0.02035(17) Uani 1 1 d . .
O2 O 0.40407(5) 0.29148(5) 0.32791(5) 0.02102(17) Uani 1 1 d . .
O3 O 0.25910(5) 0.59410(4) 0.40511(5) 0.01818(16) Uani 1 1 d . .
O4 O 0.23017(5) 0.20846(4) 0.49106(5) 0.01552(16) Uani 1 1 d . .
N1 N 0.30868(6) 0.33165(5) 0.44346(6) 0.01501(18) Uani 1 1 d . .
N2 N 0.26132(6) 0.62568(5) 0.30848(6) 0.01682(19) Uani 1 1 d . .
N3 N 0.25285(6) 0.12283(5) 0.46110(6) 0.01538(19) Uani 1 1 d . .
C1 C 0.53163(7) 0.40516(8) 0.38995(9) 0.0246(2) Uani 1 1 d . .
H1A H 0.5718 0.3564 0.4049 0.037 Uiso 1 1 calc R U
H1B H 0.5624 0.4568 0.4140 0.037 Uiso 1 1 calc R U
H1C H 0.5193 0.4094 0.3210 0.037 Uiso 1 1 calc R U
C2 C 0.38790(7) 0.33486(6) 0.39535(7) 0.0164(2) Uani 1 1 d . .
C3 C 0.29419(7) 0.38882(6) 0.52072(7) 0.0151(2) Uani 1 1 d . .
C4 C 0.30968(7) 0.35996(7) 0.61331(8) 0.0184(2) Uani 1 1 d . .
H4 H 0.3317 0.3041 0.6248 0.022 Uiso 1 1 calc R U
C5 C 0.29317(7) 0.41241(7) 0.68917(8) 0.0211(2) Uani 1 1 d . .
H5 H 0.3038 0.3928 0.7526 0.025 Uiso 1 1 calc R U
C6 C 0.26100(7) 0.49372(7) 0.67124(8) 0.0207(2) Uani 1 1 d . .
H6 H 0.2491 0.5299 0.7227 0.025 Uiso 1 1 calc R U
C7 C 0.24600(7) 0.52273(7) 0.57883(8) 0.0180(2) Uani 1 1 d . .
H7 H 0.2237 0.5786 0.5677 0.022 Uiso 1 1 calc R U
C8 C 0.26310(7) 0.47122(7) 0.50203(7) 0.0158(2) Uani 1 1 d . .
C9 C 0.24795(8) 0.50415(7) 0.40208(7) 0.0192(2) Uani 1 1 d . .
H9A H 0.2935 0.4787 0.3613 0.023 Uiso 1 1 calc R U
H9B H 0.1848 0.4894 0.3755 0.023 Uiso 1 1 calc R U
C10 C 0.17816(8) 0.68043(7) 0.28976(8) 0.0207(2) Uani 1 1 d . .
C11 C 0.18397(8) 0.71573(7) 0.18911(8) 0.0247(2) Uani 1 1 d . .
H11A H 0.1744 0.6690 0.1430 0.030 Uiso 1 1 calc R U
H11B H 0.1332 0.7570 0.1762 0.030 Uiso 1 1 calc R U
C12 C 0.27590(9) 0.75862(7) 0.17354(9) 0.0297(3) Uani 1 1 d . .
H12A H 0.2773 0.7755 0.1062 0.036 Uiso 1 1 calc R U
H12B H 0.2823 0.8102 0.2130 0.036 Uiso 1 1 calc R U
C13 C 0.35617(8) 0.69915(7) 0.19963(8) 0.0257(3) Uani 1 1 d . .
H13A H 0.4152 0.7297 0.1934 0.031 Uiso 1 1 calc R U
H13B H 0.3539 0.6515 0.1541 0.031 Uiso 1 1 calc R U
C14 C 0.35497(8) 0.66392(7) 0.30070(8) 0.0213(2) Uani 1 1 d . .
C15 C 0.23728(7) 0.26856(6) 0.41623(7) 0.0153(2) Uani 1 1 d . .
H15 H 0.2549 0.2384 0.3579 0.018 Uiso 1 1 calc R U
C16 C 0.14508(7) 0.31279(6) 0.39474(7) 0.0157(2) Uani 1 1 d . .
C17 C 0.08918(7) 0.33755(7) 0.46635(8) 0.0200(2) Uani 1 1 d . .
H17 H 0.1057 0.3223 0.5304 0.024 Uiso 1 1 calc R U
C18 C 0.00938(8) 0.38442(7) 0.44430(8) 0.0237(2) Uani 1 1 d . .
H18 H -0.0280 0.4019 0.4935 0.028 Uiso 1 1 calc R U
C19 C -0.01616(7) 0.40584(7) 0.35098(8) 0.0232(2) Uani 1 1 d . .
H19 H -0.0703 0.4387 0.3363 0.028 Uiso 1 1 calc R U
C20 C 0.03757(7) 0.37919(7) 0.27934(8) 0.0211(2) Uani 1 1 d . .
H20 H 0.0194 0.3924 0.2151 0.025 Uiso 1 1 calc R U
C21 C 0.11805(7) 0.33306(7) 0.30112(7) 0.0180(2) Uani 1 1 d . .
H21 H 0.1549 0.3152 0.2516 0.022 Uiso 1 1 calc R U
C22 C 0.33500(7) 0.09455(7) 0.52357(8) 0.0185(2) Uani 1 1 d . .
C23 C 0.35333(8) 0.00207(7) 0.49754(8) 0.0221(2) Uani 1 1 d . .
H23A H 0.3729 -0.0003 0.4318 0.027 Uiso 1 1 calc R U
H23B H 0.4049 -0.0200 0.5402 0.027 Uiso 1 1 calc R U
C24 C 0.26899(8) -0.05407(7) 0.50499(8) 0.0224(2) Uani 1 1 d . .
H24A H 0.2836 -0.1124 0.4858 0.027 Uiso 1 1 calc R U
H24B H 0.2512 -0.0554 0.5714 0.027 Uiso 1 1 calc R U
C25 C 0.18945(8) -0.01946(7) 0.44068(8) 0.0208(2) Uani 1 1 d . .
H25A H 0.1339 -0.0550 0.4472 0.025 Uiso 1 1 calc R U
H25B H 0.2060 -0.0234 0.3740 0.025 Uiso 1 1 calc R U
C26 C 0.16516(7) 0.07267(7) 0.46252(7) 0.0176(2) Uani 1 1 d . .
C27 C 0.41791(7) 0.14712(7) 0.49655(8) 0.0232(2) Uani 1 1 d . .
H27A H 0.4212 0.1462 0.4275 0.035 Uiso 1 1 calc R U
H27B H 0.4751 0.1234 0.5270 0.035 Uiso 1 1 calc R U
H27C H 0.4105 0.2055 0.5179 0.035 Uiso 1 1 calc R U
C28 C 0.32592(8) 0.10369(7) 0.63085(8) 0.0231(2) Uani 1 1 d . .
H28A H 0.2970 0.1581 0.6438 0.035 Uiso 1 1 calc R U
H28B H 0.3876 0.1010 0.6642 0.035 Uiso 1 1 calc R U
H28C H 0.2873 0.0578 0.6530 0.035 Uiso 1 1 calc R U
C29 C 0.11503(8) 0.07872(7) 0.55465(8) 0.0219(2) Uani 1 1 d . .
H29A H 0.1497 0.0469 0.6049 0.033 Uiso 1 1 calc R U
H29B H 0.0525 0.0551 0.5442 0.033 Uiso 1 1 calc R U
H29C H 0.1109 0.1380 0.5737 0.033 Uiso 1 1 calc R U
C30 C 0.09911(8) 0.10484(7) 0.38135(8) 0.0218(2) Uani 1 1 d . .
H30A H 0.0756 0.1607 0.3976 0.033 Uiso 1 1 calc R U
H30B H 0.0471 0.0655 0.3710 0.033 Uiso 1 1 calc R U
H30C H 0.1323 0.1090 0.3233 0.033 Uiso 1 1 calc R U
C31 C 0.09320(8) 0.62324(8) 0.28994(8) 0.0262(3) Uani 1 1 d . .
H31A H 0.1007 0.5755 0.2470 0.039 Uiso 1 1 calc R U
H31B H 0.0377 0.6554 0.2686 0.039 Uiso 1 1 calc R U
H31C H 0.0866 0.6021 0.3544 0.039 Uiso 1 1 calc R U
C32 C 0.16610(9) 0.75192(8) 0.36194(9) 0.0295(3) Uani 1 1 d . .
H32A H 0.1792 0.7302 0.4265 0.044 Uiso 1 1 calc R U
H32B H 0.1023 0.7731 0.3550 0.044 Uiso 1 1 calc R U
H32C H 0.2092 0.7980 0.3503 0.044 Uiso 1 1 calc R U
C33 C 0.38395(9) 0.73199(8) 0.37463(9) 0.0304(3) Uani 1 1 d . .
H33A H 0.3518 0.7850 0.3578 0.046 Uiso 1 1 calc R U
H33B H 0.4511 0.7409 0.3756 0.046 Uiso 1 1 calc R U
H33C H 0.3674 0.7135 0.4375 0.046 Uiso 1 1 calc R U
C34 C 0.42567(8) 0.59223(8) 0.31136(9) 0.0267(3) Uani 1 1 d . .
H34A H 0.4291 0.5714 0.3769 0.040 Uiso 1 1 calc R U
H34B H 0.4867 0.6131 0.2961 0.040 Uiso 1 1 calc R U
H34C H 0.4065 0.5462 0.2680 0.040 Uiso 1 1 calc R U

loop_
_atom_site_aniso_label
_atom_site_aniso_U_11
_atom_site_aniso_U_22
_atom_site_aniso_U_33
_atom_site_aniso_U_23
_atom_site_aniso_U_13
_atom_site_aniso_U_12
O1 0.0138(4) 0.0209(4) 0.0268(4) -0.0016(3) 0.0044(3) -0.0023(3)
O2 0.0212(4) 0.0231(4) 0.0193(4) -0.0006(3) 0.0056(3) 0.0021(3)
O3 0.0260(4) 0.0123(4) 0.0157(4) 0.0004(3) -0.0028(3) -0.0004(3)
O4 0.0202(4) 0.0109(3) 0.0155(3) -0.0009(3) 0.0018(3) 0.0005(3)
N1 0.0144(4) 0.0138(4) 0.0170(4) -0.0008(3) 0.0024(3) -0.0004(3)
N2 0.0207(5) 0.0132(4) 0.0159(4) 0.0023(3) -0.0031(3) -0.0001(3)
N3 0.0176(4) 0.0106(4) 0.0178(4) -0.0018(3) 0.0002(3) 0.0004(3)
C1 0.0139(5) 0.0268(6) 0.0338(6) 0.0029(5) 0.0064(4) -0.0003(4)
C2 0.0161(5) 0.0152(5) 0.0179(5) 0.0040(4) 0.0004(4) 0.0025(4)
C3 0.0110(5) 0.0158(5) 0.0186(5) -0.0016(4) 0.0014(4) -0.0024(4)
C4 0.0162(5) 0.0172(5) 0.0216(5) 0.0021(4) 0.0004(4) -0.0015(4)
C5 0.0211(5) 0.0257(6) 0.0164(5) 0.0016(4) 0.0017(4) -0.0048(4)
C6 0.0199(5) 0.0232(6) 0.0195(5) -0.0048(4) 0.0054(4) -0.0031(4)
C7 0.0148(5) 0.0162(5) 0.0232(5) -0.0019(4) 0.0024(4) -0.0012(4)
C8 0.0116(5) 0.0165(5) 0.0193(5) -0.0007(4) 0.0010(4) -0.0030(4)
C9 0.0249(6) 0.0122(5) 0.0199(5) -0.0009(4) -0.0016(4) -0.0012(4)
C10 0.0234(6) 0.0166(5) 0.0214(5) -0.0022(4) -0.0043(4) 0.0051(4)
C11 0.0316(6) 0.0185(5) 0.0229(6) 0.0004(4) -0.0065(5) 0.0075(5)
C12 0.0434(7) 0.0183(6) 0.0267(6) 0.0060(5) -0.0028(5) -0.0023(5)
C13 0.0286(6) 0.0207(6) 0.0276(6) 0.0028(5) 0.0004(5) -0.0075(5)
C14 0.0219(5) 0.0162(5) 0.0251(6) 0.0005(4) -0.0037(4) -0.0044(4)
C15 0.0171(5) 0.0141(5) 0.0146(5) -0.0001(4) 0.0012(4) -0.0015(4)
C16 0.0155(5) 0.0117(5) 0.0197(5) -0.0002(4) 0.0004(4) -0.0035(4)
C17 0.0194(5) 0.0210(5) 0.0196(5) 0.0001(4) 0.0019(4) -0.0023(4)
C18 0.0189(5) 0.0259(6) 0.0270(6) -0.0023(5) 0.0069(4) 0.0009(4)
C19 0.0145(5) 0.0218(6) 0.0332(6) 0.0026(5) 0.0004(4) 0.0006(4)
C20 0.0178(5) 0.0225(6) 0.0224(5) 0.0044(4) -0.0023(4) -0.0030(4)
C21 0.0168(5) 0.0181(5) 0.0191(5) 0.0001(4) 0.0027(4) -0.0027(4)
C22 0.0186(5) 0.0158(5) 0.0206(5) 0.0005(4) -0.0020(4) 0.0012(4)
C23 0.0239(6) 0.0169(5) 0.0251(6) -0.0001(4) -0.0004(4) 0.0046(4)
C24 0.0310(6) 0.0133(5) 0.0228(5) -0.0006(4) 0.0005(5) 0.0009(4)
C25 0.0267(6) 0.0159(5) 0.0197(5) -0.0022(4) 0.0003(4) -0.0044(4)
C26 0.0188(5) 0.0158(5) 0.0181(5) 0.0000(4) 0.0005(4) -0.0033(4)
C27 0.0173(5) 0.0195(5) 0.0321(6) 0.0009(5) -0.0028(4) 0.0012(4)
C28 0.0286(6) 0.0196(5) 0.0202(6) 0.0000(4) -0.0057(4) 0.0007(5)
C29 0.0221(5) 0.0206(5) 0.0233(6) -0.0003(4) 0.0047(4) -0.0041(4)
C30 0.0198(5) 0.0202(5) 0.0247(6) 0.0011(4) -0.0030(4) -0.0049(4)
C31 0.0208(6) 0.0310(6) 0.0261(6) -0.0022(5) -0.0030(4) 0.0039(5)
C32 0.0367(7) 0.0231(6) 0.0276(6) -0.0056(5) -0.0053(5) 0.0111(5)
C33 0.0336(7) 0.0225(6) 0.0334(7) -0.0025(5) -0.0093(5) -0.0085(5)
C34 0.0197(6) 0.0261(6) 0.0338(6) 0.0018(5) -0.0023(5) -0.0009(5)

loop_
_atom_type_symbol
_atom_type_description
_atom_type_scat_dispersion_real
_atom_type_scat_dispersion_imag
_atom_type_scat_source
C C 0.0181 0.0091 'International Tables Vol C Tables 4.2.6.8 and 6.1.1.4'
H H 0.0000 0.0000 'International Tables Vol C Tables 4.2.6.8 and 6.1.1.4'
N N 0.0311 0.0180 'International Tables Vol C Tables 4.2.6.8 and 6.1.1.4'
O O 0.0492 0.0322 'International Tables Vol C Tables 4.2.6.8 and 6.1.1.4'

loop_
_geom_angle_atom_site_label_1
_geom_angle_atom_site_label_2
_geom_angle_atom_site_label_3
_geom_angle
C2 O1 C1 115.66(8)
C9 O3 N2 108.85(7)
C15 O4 N3 111.95(7)
C2 N1 C3 121.34(8)
C2 N1 C15 119.40(8)
C3 N1 C15 119.25(8)
O3 N2 C10 107.25(8)
O3 N2 C14 106.66(7)
C10 N2 C14 118.34(8)
O4 N3 C26 106.33(7)
O4 N3 C22 106.90(7)
C26 N3 C22 118.09(8)
O1 C1 H1A 109.5
O1 C1 H1B 109.5
H1A C1 H1B 109.5
O1 C1 H1C 109.5
H1A C1 H1C 109.5
H1B C1 H1C 109.5
O2 C2 O1 124.77(9)
O2 C2 N1 125.57(10)
O1 C2 N1 109.65(9)
C4 C3 C8 120.89(10)
C4 C3 N1 118.86(9)
C8 C3 N1 120.24(9)
C3 C4 C5 120.28(10)
C3 C4 H4 119.9
C5 C4 H4 119.9
C6 C5 C4 119.19(10)
C6 C5 H5 120.4
C4 C5 H5 120.4
C7 C6 C5 120.56(10)
C7 C6 H6 119.7
C5 C6 H6 119.7
C6 C7 C8 120.94(10)
C6 C7 H7 119.5
C8 C7 H7 119.5
C7 C8 C3 118.12(10)
C7 C8 C9 120.31(9)
C3 C8 C9 121.58(9)
O3 C9 C8 107.89(8)
O3 C9 H9A 110.1
C8 C9 H9A 110.1
O3 C9 H9B 110.1
C8 C9 H9B 110.1
H9A C9 H9B 108.4
N2 C10 C31 107.06(9)
N2 C10 C11 106.33(9)
C31 C10 C11 108.24(9)
N2 C10 C32 115.87(9)
C31 C10 C32 107.90(10)
C11 C10 C32 111.15(9)
C12 C11 C10 113.60(9)
C12 C11 H11A 108.8
C10 C11 H11A 108.8
C12 C11 H11B 108.8
C10 C11 H11B 108.8
H11A C11 H11B 107.7
C13 C12 C11 110.36(9)
C13 C12 H12A 109.6
C11 C12 H12A 109.6
C13 C12 H12B 109.6
C11 C12 H12B 109.6
H12A C12 H12B 108.1
C12 C13 C14 113.19(10)
C12 C13 H13A 108.9
C14 C13 H13A 108.9
C12 C13 H13B 108.9
C14 C13 H13B 108.9
H13A C13 H13B 107.8
N2 C14 C34 107.14(9)
N2 C14 C13 106.51(8)
C34 C14 C13 108.16(10)
N2 C14 C33 116.09(10)
C34 C14 C33 107.75(9)
C13 C14 C33 110.89(9)
O4 C15 N1 110.12(8)
O4 C15 C16 110.37(8)
N1 C15 C16 109.27(8)
O4 C15 H15 109.0
N1 C15 H15 109.0
C16 C15 H15 109.0
C21 C16 C17 119.09(10)
C21 C16 C15 118.83(9)
C17 C16 C15 121.99(9)
C18 C17 C16 120.12(10)
C18 C17 H17 119.9
C16 C17 H17 119.9
C19 C18 C17 120.45(10)
C19 C18 H18 119.8
C17 C18 H18 119.8
C20 C19 C18 119.64(10)
C20 C19 H19 120.2
C18 C19 H19 120.2
C19 C20 C21 120.13(10)
C19 C20 H20 119.9
C21 C20 H20 119.9
C20 C21 C16 120.53(10)
C20 C21 H21 119.7
C16 C21 H21 119.7
N3 C22 C27 107.05(8)
N3 C22 C28 115.75(9)
C27 C22 C28 108.45(9)
N3 C22 C23 106.66(8)
C27 C22 C23 107.95(9)
C28 C22 C23 110.70(9)
C24 C23 C22 112.89(9)
C24 C23 H23A 109.0
C22 C23 H23A 109.0
C24 C23 H23B 109.0
C22 C23 H23B 109.0
H23A C23 H23B 107.8
C25 C24 C23 109.00(9)
C25 C24 H24A 109.9
C23 C24 H24A 109.9
C25 C24 H24B 109.9
C23 C24 H24B 109.9
H24A C24 H24B 108.3
C24 C25 C26 113.38(9)
C24 C25 H25A 108.9
C26 C25 H25A 108.9
C24 C25 H25B 108.9
C26 C25 H25B 108.9
H25A C25 H25B 107.7
N3 C26 C30 107.39(8)
N3 C26 C29 115.31(8)
C30 C26 C29 107.94(9)
N3 C26 C25 107.21(8)
C30 C26 C25 107.79(9)
C29 C26 C25 110.91(9)
C22 C27 H27A 109.5
C22 C27 H27B 109.5
H27A C27 H27B 109.5
C22 C27 H27C 109.5
H27A C27 H27C 109.5
H27B C27 H27C 109.5
C22 C28 H28A 109.5
C22 C28 H28B 109.5
H28A C28 H28B 109.5
C22 C28 H28C 109.5
H28A C28 H28C 109.5
H28B C28 H28C 109.5
C26 C29 H29A 109.5
C26 C29 H29B 109.5
H29A C29 H29B 109.5
C26 C29 H29C 109.5
H29A C29 H29C 109.5
H29B C29 H29C 109.5
C26 C30 H30A 109.5
C26 C30 H30B 109.5
H30A C30 H30B 109.5
C26 C30 H30C 109.5
H30A C30 H30C 109.5
H30B C30 H30C 109.5
C10 C31 H31A 109.5
C10 C31 H31B 109.5
H31A C31 H31B 109.5
C10 C31 H31C 109.5
H31A C31 H31C 109.5
H31B C31 H31C 109.5
C10 C32 H32A 109.5
C10 C32 H32B 109.5
H32A C32 H32B 109.5
C10 C32 H32C 109.5
H32A C32 H32C 109.5
H32B C32 H32C 109.5
C14 C33 H33A 109.5
C14 C33 H33B 109.5
H33A C33 H33B 109.5
C14 C33 H33C 109.5
H33A C33 H33C 109.5
H33B C33 H33C 109.5
C14 C34 H34A 109.5
C14 C34 H34B 109.5
H34A C34 H34B 109.5
C14 C34 H34C 109.5
H34A C34 H34C 109.5
H34B C34 H34C 109.5

loop_
_geom_bond_atom_site_label_1
_geom_bond_atom_site_label_2
_geom_bond_distance
O1 C2 1.3481(13)
O1 C1 1.4423(13)
O2 C2 1.2100(13)
O3 C9 1.4338(12)
O3 N2 1.4556(11)
O4 C15 1.4310(12)
O4 N3 1.4642(10)
N1 C2 1.3718(13)
N1 C3 1.4439(13)
N1 C15 1.4683(13)
N2 C10 1.4907(13)
N2 C14 1.4937(14)
N3 C26 1.4969(13)
N3 C22 1.4981(13)
C1 H1A 0.9800
C1 H1B 0.9800
C1 H1C 0.9800
C3 C4 1.3886(15)
C3 C8 1.3993(15)
C4 C5 1.3891(15)
C4 H4 0.9500
C5 C6 1.3864(16)
C5 H5 0.9500
C6 C7 1.3864(15)
C6 H6 0.9500
C7 C8 1.3927(15)
C7 H7 0.9500
C8 C9 1.5065(14)
C9 H9A 0.9900
C9 H9B 0.9900
C10 C31 1.5257(16)
C10 C11 1.5349(15)
C10 C32 1.5412(15)
C11 C12 1.5215(18)
C11 H11A 0.9900
C11 H11B 0.9900
C12 C13 1.5196(17)
C12 H12A 0.9900
C12 H12B 0.9900
C13 C14 1.5336(15)
C13 H13A 0.9900
C13 H13B 0.9900
C14 C34 1.5279(16)
C14 C33 1.5385(15)
C15 C16 1.5173(14)
C15 H15 1.0000
C16 C21 1.3902(15)
C16 C17 1.3933(15)
C17 C18 1.3886(16)
C17 H17 0.9500
C18 C19 1.3860(17)
C18 H18 0.9500
C19 C20 1.3830(16)
C19 H19 0.9500
C20 C21 1.3898(15)
C20 H20 0.9500
C21 H21 0.9500
C22 C27 1.5288(15)
C22 C28 1.5363(15)
C22 C23 1.5373(15)
C23 C24 1.5183(16)
C23 H23A 0.9900
C23 H23B 0.9900
C24 C25 1.5175(16)
C24 H24A 0.9900
C24 H24B 0.9900
C25 C26 1.5368(15)
C25 H25A 0.9900
C25 H25B 0.9900
C26 C30 1.5277(15)
C26 C29 1.5351(15)
C27 H27A 0.9800
C27 H27B 0.9800
C27 H27C 0.9800
C28 H28A 0.9800
C28 H28B 0.9800
C28 H28C 0.9800
C29 H29A 0.9800
C29 H29B 0.9800
C29 H29C 0.9800
C30 H30A 0.9800
C30 H30B 0.9800
C30 H30C 0.9800
C31 H31A 0.9800
C31 H31B 0.9800
C31 H31C 0.9800
C32 H32A 0.9800
C32 H32B 0.9800
C32 H32C 0.9800
C33 H33A 0.9800
C33 H33B 0.9800
C33 H33C 0.9800
C34 H34A 0.9800
C34 H34B 0.9800
C34 H34C 0.9800

loop_
_geom_torsion_atom_site_label_1
_geom_torsion_atom_site_label_2
_geom_torsion_atom_site_label_3
_geom_torsion_atom_site_label_4
_geom_torsion
C9 O3 N2 C10 115.50(9)
C9 O3 N2 C14 -116.77(9)
C15 O4 N3 C26 -113.97(8)
C15 O4 N3 C22 119.04(8)
C1 O1 C2 O2 -0.40(15)
C1 O1 C2 N1 -179.77(8)
C3 N1 C2 O2 -177.24(10)
C15 N1 C2 O2 3.05(15)
C3 N1 C2 O1 2.13(13)
C15 N1 C2 O1 -177.58(8)
C2 N1 C3 C4 -100.90(11)
C15 N1 C3 C4 78.80(12)
C2 N1 C3 C8 80.50(12)
C15 N1 C3 C8 -99.79(11)
C8 C3 C4 C5 0.92(15)
N1 C3 C4 C5 -177.67(9)
C3 C4 C5 C6 0.08(15)
C4 C5 C6 C7 -0.43(16)
C5 C6 C7 C8 -0.21(16)
C6 C7 C8 C3 1.17(15)
C6 C7 C8 C9 -178.99(9)
C4 C3 C8 C7 -1.52(14)
N1 C3 C8 C7 177.04(9)
C4 C3 C8 C9 178.64(9)
N1 C3 C8 C9 -2.80(14)
N2 O3 C9 C8 169.93(8)
C7 C8 C9 O3 26.60(13)
C3 C8 C9 O3 -153.56(9)
O3 N2 C10 C31 -66.63(10)
C14 N2 C10 C31 172.79(9)
O3 N2 C10 C11 177.83(8)
C14 N2 C10 C11 57.26(11)
O3 N2 C10 C32 53.78(12)
C14 N2 C10 C32 -66.80(13)
N2 C10 C11 C12 -53.05(12)
C31 C10 C11 C12 -167.79(10)
C32 C10 C11 C12 73.89(12)
C10 C11 C12 C13 54.42(13)
C11 C12 C13 C14 -54.56(13)
O3 N2 C14 C34 65.85(10)
C10 N2 C14 C34 -173.27(9)
O3 N2 C14 C13 -178.57(8)
C10 N2 C14 C13 -57.69(11)
O3 N2 C14 C33 -54.56(11)
C10 N2 C14 C33 66.32(12)
C12 C13 C14 N2 53.57(12)
C12 C13 C14 C34 168.46(9)
C12 C13 C14 C33 -73.59(12)
N3 O4 C15 N1 -118.08(8)
N3 O4 C15 C16 121.20(8)
C2 N1 C15 O4 113.49(9)
C3 N1 C15 O4 -66.22(11)
C2 N1 C15 C16 -125.12(9)
C3 N1 C15 C16 55.17(11)
O4 C15 C16 C21 -143.27(9)
N1 C15 C16 C21 95.49(11)
O4 C15 C16 C17 40.16(13)
N1 C15 C16 C17 -81.07(11)
C21 C16 C17 C18 -2.26(16)
C15 C16 C17 C18 174.30(10)
C16 C17 C18 C19 1.00(17)
C17 C18 C19 C20 0.98(17)
C18 C19 C20 C21 -1.68(17)
C19 C20 C21 C16 0.40(16)
C17 C16 C21 C20 1.56(15)
C15 C16 C21 C20 -175.10(9)
O4 N3 C22 C27 -69.35(9)
C26 N3 C22 C27 170.97(8)
O4 N3 C22 C28 51.67(11)
C26 N3 C22 C28 -68.01(12)
O4 N3 C22 C23 175.30(8)
C26 N3 C22 C23 55.62(11)
N3 C22 C23 C24 -55.25(11)
C27 C22 C23 C24 -169.99(9)
C28 C22 C23 C24 71.46(12)
C22 C23 C24 C25 57.85(12)
C23 C24 C25 C26 -56.75(12)
O4 N3 C26 C30 69.77(9)
C22 N3 C26 C30 -170.25(9)
O4 N3 C26 C29 -50.58(11)
C22 N3 C26 C29 69.41(12)
O4 N3 C26 C25 -174.63(7)
C22 N3 C26 C25 -54.64(11)
C24 C25 C26 N3 53.23(11)
C24 C25 C26 C30 168.57(9)
C24 C25 C26 C29 -73.46(11)
